data_7234461
loop_
_publ_author_name
'Maxime Romain'
'Denis Tondelier'
'Olivier Jeannin'
'Bernard Geffroy'
'Joelle Rault-Berthelot'
'Cyril Poriel'

_publ_section_title
;
 Properties modulation of organic semi-conductors based on a
 donor-spiro-acceptor (D-spiro-A) molecular design: new host materials for
 efficient sky-blue PhOLEDs
;
_journal_name_full 'Journal of Materials Chemistry C'
_journal_page_first 9701
_journal_page_last 9713
_journal_paper_doi 10.1039/C5TC01812A
_journal_volume 3
_journal_year 2015
_chemical_formula_moiety 'C23 H14 N2 S'
_chemical_formula_sum 'C23 H14 N2 S'
_chemical_formula_weight 350.42
_space_group_IT_number 61
_space_group_name_Hall '-P 2ac 2ab'
_space_group_name_H-M_alt 'P b c a'
_symmetry_cell_setting orthorhombic
_symmetry_space_group_name_Hall '-P 2ac 2ab'
_symmetry_space_group_name_H-M 'P b c a'
_atom_sites_solution_hydrogens geom
_atom_sites_solution_primary direct
_atom_sites_solution_secondary difmap
_cell_angle_alpha 90.00
_cell_angle_beta 90.00
_cell_angle_gamma 90.00
_cell_formula_units_Z 8
_cell_length_a 7.0720(3)
_cell_length_b 19.5933(9)
_cell_length_c 24.3261(11)
_cell_measurement_reflns_used 5180
_cell_measurement_temperature 150(2)
_cell_measurement_theta_max 27.37
_cell_measurement_theta_min 2.67
_cell_volume 3370.7(3)
_computing_cell_refinement 'Bruker SMART (Bruker, 2002)'
_computing_data_collection 'Bruker SAINT (Bruker, 2002)'
_computing_data_reduction 'Bruker SAINT (Bruker, 2002)'
_computing_molecular_graphics 'Ortep-3 for Windows (Farrugia, 1997)'
_computing_publication_material 'WinGX publication routines (Farrugia, 1999)'
_computing_structure_refinement 'SHELXL-97 (Sheldrick, 1997)'
_computing_structure_solution 'SIR97 (ALtomare et al., 1999))'
_diffrn_ambient_temperature 150(2)
_diffrn_detector 'CCD plate'
_diffrn_measured_fraction_theta_full 0.997
_diffrn_measured_fraction_theta_max 0.997
_diffrn_measurement_device_type 'APEXII, Bruker-AXS'
_diffrn_measurement_method 'CCD rotation images, thin slices'
_diffrn_radiation_monochromator graphite
_diffrn_radiation_probe x-ray
_diffrn_radiation_type MoK\a
_diffrn_radiation_wavelength 0.71073
_diffrn_reflns_av_R_equivalents 0.0346
_diffrn_reflns_av_sigmaI/netI 0.0320
_diffrn_reflns_limit_h_max 9
_diffrn_reflns_limit_h_min -6
_diffrn_reflns_limit_k_max 25
_diffrn_reflns_limit_k_min -19
_diffrn_reflns_limit_l_max 30
_diffrn_reflns_limit_l_min -31
_diffrn_reflns_number 16158
_diffrn_reflns_theta_full 27.50
_diffrn_reflns_theta_max 27.50
_diffrn_reflns_theta_min 1.67
_exptl_absorpt_coefficient_mu 0.200
_exptl_absorpt_correction_T_max 0.982
_exptl_absorpt_correction_T_min 0.974
_exptl_absorpt_correction_type multi-scan
_exptl_absorpt_process_details
;
  [Sheldrick, G.M. (2002). SADABS Bruker AXS Inc., Madison, Wisconsin, USA]
;
_exptl_crystal_colour colorless
_exptl_crystal_density_diffrn 1.381
_exptl_crystal_density_method 'not measured'
_exptl_crystal_description prism
_exptl_crystal_F_000 1456
_exptl_crystal_size_max 0.34
_exptl_crystal_size_mid 0.11
_exptl_crystal_size_min 0.09
_refine_diff_density_max 0.313
_refine_diff_density_min -0.316
_refine_diff_density_rms 0.097
_refine_ls_extinction_method none
_refine_ls_goodness_of_fit_ref 1.110
_refine_ls_hydrogen_treatment constr
_refine_ls_matrix_type full
_refine_ls_number_parameters 235
_refine_ls_number_reflns 3864
_refine_ls_number_restraints 0
_refine_ls_restrained_S_all 1.110
_refine_ls_R_factor_all 0.0515
_refine_ls_R_factor_gt 0.0374
_refine_ls_shift/su_max 0.001
_refine_ls_shift/su_mean 0.000
_refine_ls_structure_factor_coef Fsqd
_refine_ls_weighting_details 'calc w=1/[\s^2^(Fo^2^)+(0.0635P)^2^+1.0324P] where P=(Fo^2^+2Fc^2^)/3'
_refine_ls_weighting_scheme calc
_refine_ls_wR_factor_gt 0.1012
_refine_ls_wR_factor_ref 0.1211
_reflns_number_gt 3128
_reflns_number_total 3864
_reflns_threshold_expression >2sigma(I)
_cod_data_source_file J-Mater-Chem-C-2015-3-9701.cif
_cod_data_source_block 2
_cod_original_sg_symbol_H-M Pbca
_cod_database_code 7234461

loop_
_symmetry_equiv_pos_as_xyz
'x, y, z'
'-x+1/2, -y, z+1/2'
'x+1/2, -y+1/2, -z'
'-x, y+1/2, -z+1/2'
'-x, -y, -z'
'x-1/2, y, -z-1/2'
'-x-1/2, y-1/2, z'
'x, -y-1/2, z-1/2'

loop_
_atom_site_label
_atom_site_type_symbol
_atom_site_fract_x
_atom_site_fract_y
_atom_site_fract_z
_atom_site_U_iso_or_equiv
_atom_site_adp_type
_atom_site_occupancy
_atom_site_symmetry_multiplicity
_atom_site_calc_flag
_atom_site_refinement_flags
_atom_site_disorder_assembly
_atom_site_disorder_group
C1 C 0.6742(2) 0.12043(8) 0.61599(6) 0.0150(3) Uani 1 1 d . . .
C2 C 0.5665(2) 0.14164(8) 0.56368(6) 0.0171(3) Uani 1 1 d . . .
C3 C 0.5690(2) 0.09973(10) 0.51713(7) 0.0231(4) Uani 1 1 d . . .
H3 H 0.6448 0.0610 0.5171 0.028 Uiso 1 1 calc R . .
C4 C 0.4610(3) 0.11467(11) 0.47104(7) 0.0317(4) Uani 1 1 d . . .
H4 H 0.4653 0.0863 0.4404 0.038 Uiso 1 1 calc R . .
C5 C 0.3466(3) 0.17213(11) 0.47085(7) 0.0351(5) Uani 1 1 d . . .
H5 H 0.2715 0.1818 0.4405 0.042 Uiso 1 1 calc R . .
C6 C 0.3445(2) 0.21500(10) 0.51581(8) 0.0295(4) Uani 1 1 d . . .
H6 H 0.2697 0.2540 0.5153 0.035 Uiso 1 1 calc R . .
C7 C 0.4542(2) 0.20019(9) 0.56214(7) 0.0203(4) Uani 1 1 d . . .
C8 C 0.6599(2) 0.24440(8) 0.64976(6) 0.0172(3) Uani 1 1 d . . .
C9 C 0.7372(2) 0.29927(9) 0.67872(6) 0.0212(4) Uani 1 1 d . . .
H9 H 0.6783 0.3417 0.6777 0.025 Uiso 1 1 calc R . .
C10 C 0.9010(2) 0.29063(9) 0.70895(7) 0.0236(4) Uani 1 1 d . . .
H10 H 0.9518 0.3271 0.7284 0.028 Uiso 1 1 calc R . .
C11 C 0.9892(2) 0.22778(9) 0.71016(7) 0.0231(4) Uani 1 1 d . . .
H11 H 1.0972 0.2214 0.7314 0.028 Uiso 1 1 calc R . .
C12 C 0.9162(2) 0.17416(9) 0.67959(6) 0.0189(3) Uani 1 1 d . . .
H12 H 0.9784 0.1323 0.6799 0.023 Uiso 1 1 calc R . .
C13 C 0.7513(2) 0.18139(8) 0.64836(6) 0.0148(3) Uani 1 1 d . . .
C14 C 0.8309(2) 0.06924(8) 0.60271(6) 0.0162(3) Uani 1 1 d . . .
C15 C 0.9938(2) 0.07792(9) 0.57167(6) 0.0209(4) Uani 1 1 d . . .
H15 H 1.0220 0.1193 0.5548 0.025 Uiso 1 1 calc R . .
C16 C 1.1128(2) 0.02172(10) 0.56702(7) 0.0253(4) Uani 1 1 d . . .
H16 H 1.2238 0.0250 0.5467 0.030 Uiso 1 1 calc R . .
C17 C 1.0661(2) -0.03932(10) 0.59276(8) 0.0266(4) Uani 1 1 d . . .
H17 H 1.1486 -0.0760 0.5888 0.032 Uiso 1 1 calc R . .
C18 C 0.7966(2) 0.00602(8) 0.62690(6) 0.0165(3) Uani 1 1 d . . .
C19 C 0.6175(2) 0.01000(8) 0.65761(6) 0.0164(3) Uani 1 1 d . . .
C20 C 0.3763(2) -0.02331(9) 0.71262(7) 0.0219(4) Uani 1 1 d . . .
H20 H 0.3150 -0.0568 0.7330 0.026 Uiso 1 1 calc R . .
C21 C 0.2960(2) 0.04139(9) 0.71086(6) 0.0209(4) Uani 1 1 d . . .
H21 H 0.1852 0.0503 0.7302 0.025 Uiso 1 1 calc R . .
C22 C 0.3811(2) 0.09291(9) 0.68018(6) 0.0180(3) Uani 1 1 d . . .
H22 H 0.3295 0.1365 0.6783 0.022 Uiso 1 1 calc R . .
C23 C 0.5461(2) 0.07625(8) 0.65259(6) 0.0152(3) Uani 1 1 d . . .
N1 N 0.9094(2) -0.04877(8) 0.62303(6) 0.0235(3) Uani 1 1 d . . .
N2 N 0.53760(19) -0.04039(7) 0.68665(6) 0.0201(3) Uani 1 1 d . . .
S1 S 0.44080(6) 0.25874(2) 0.616970(18) 0.02319(14) Uani 1 1 d . . .

loop_
_atom_site_aniso_label
_atom_site_aniso_U_11
_atom_site_aniso_U_22
_atom_site_aniso_U_33
_atom_site_aniso_U_23
_atom_site_aniso_U_13
_atom_site_aniso_U_12
C1 0.0126(7) 0.0170(8) 0.0153(7) 0.0006(6) 0.0005(5) -0.0005(6)
C2 0.0145(7) 0.0206(9) 0.0163(7) 0.0034(6) -0.0005(5) -0.0037(6)
C3 0.0217(8) 0.0279(10) 0.0197(8) 0.0000(7) -0.0008(6) -0.0022(7)
C4 0.0308(9) 0.0458(13) 0.0185(8) -0.0010(8) -0.0044(7) -0.0068(9)
C5 0.0316(10) 0.0499(13) 0.0237(9) 0.0108(9) -0.0115(7) -0.0058(10)
C6 0.0239(9) 0.0337(11) 0.0309(9) 0.0120(8) -0.0071(7) 0.0021(8)
C7 0.0177(7) 0.0233(9) 0.0198(8) 0.0059(7) -0.0010(6) -0.0027(7)
C8 0.0187(7) 0.0166(8) 0.0162(7) 0.0043(6) 0.0025(6) -0.0001(6)
C9 0.0291(9) 0.0133(8) 0.0211(8) 0.0023(6) 0.0047(7) 0.0002(7)
C10 0.0298(9) 0.0193(9) 0.0217(8) -0.0037(7) 0.0007(7) -0.0062(7)
C11 0.0206(8) 0.0253(10) 0.0234(8) -0.0014(7) -0.0029(6) -0.0031(7)
C12 0.0187(7) 0.0167(9) 0.0212(8) -0.0005(6) -0.0005(6) 0.0008(6)
C13 0.0158(7) 0.0136(8) 0.0150(7) 0.0018(6) 0.0019(5) -0.0013(6)
C14 0.0154(7) 0.0174(8) 0.0158(7) -0.0027(6) -0.0015(5) -0.0008(6)
C15 0.0195(8) 0.0235(9) 0.0197(8) -0.0029(6) 0.0021(6) -0.0032(7)
C16 0.0178(8) 0.0303(10) 0.0277(9) -0.0076(7) 0.0065(6) -0.0006(7)
C17 0.0214(8) 0.0239(10) 0.0346(10) -0.0065(8) 0.0051(7) 0.0055(7)
C18 0.0161(7) 0.0157(8) 0.0178(7) -0.0031(6) 0.0004(6) -0.0005(6)
C19 0.0154(7) 0.0167(8) 0.0173(7) -0.0014(6) -0.0004(6) -0.0009(6)
C20 0.0206(8) 0.0220(9) 0.0232(8) 0.0041(7) 0.0027(6) -0.0034(7)
C21 0.0154(7) 0.0271(10) 0.0201(8) 0.0031(7) 0.0033(6) 0.0013(7)
C22 0.0164(7) 0.0187(9) 0.0190(7) 0.0019(6) 0.0001(6) 0.0025(6)
C23 0.0144(7) 0.0173(8) 0.0138(7) 0.0007(6) -0.0032(5) -0.0021(6)
N1 0.0203(7) 0.0184(8) 0.0317(8) -0.0028(6) 0.0042(6) 0.0030(6)
N2 0.0205(7) 0.0166(7) 0.0234(7) 0.0016(5) 0.0024(5) -0.0016(6)
S1 0.0203(2) 0.0216(3) 0.0277(2) 0.00278(17) -0.00175(16) 0.00611(17)

loop_
_atom_type_symbol
_atom_type_description
_atom_type_scat_dispersion_real
_atom_type_scat_dispersion_imag
_atom_type_scat_source
C C 0.0033 0.0016 'International Tables Vol C Tables 4.2.6.8 and 6.1.1.4'
H H 0.0000 0.0000 'International Tables Vol C Tables 4.2.6.8 and 6.1.1.4'
N N 0.0061 0.0033 'International Tables Vol C Tables 4.2.6.8 and 6.1.1.4'
S S 0.1246 0.1234 'International Tables Vol C Tables 4.2.6.8 and 6.1.1.4'

loop_
_geom_angle_atom_site_label_1
_geom_angle_atom_site_label_2
_geom_angle_atom_site_label_3
_geom_angle
_geom_angle_site_symmetry_1
_geom_angle_site_symmetry_3
C14 C1 C13 111.23(12) . .
C14 C1 C23 100.38(12) . .
C13 C1 C23 110.57(12) . .
C14 C1 C2 111.15(12) . .
C13 C1 C2 112.99(13) . .
C23 C1 C2 109.81(12) . .
C7 C2 C3 117.90(15) . .
C7 C2 C1 121.69(14) . .
C3 C2 C1 120.27(15) . .
C4 C3 C2 121.55(17) . .
C4 C3 H3 119.2 . .
C2 C3 H3 119.2 . .
C5 C4 C3 119.67(18) . .
C5 C4 H4 120.2 . .
C3 C4 H4 120.2 . .
C6 C5 C4 119.88(16) . .
C6 C5 H5 120.1 . .
C4 C5 H5 120.1 . .
C5 C6 C7 120.45(18) . .
C5 C6 H6 119.8 . .
C7 C6 H6 119.8 . .
C2 C7 C6 120.51(16) . .
C2 C7 S1 123.07(12) . .
C6 C7 S1 116.43(14) . .
C13 C8 C9 120.84(15) . .
C13 C8 S1 122.48(12) . .
C9 C8 S1 116.66(12) . .
C10 C9 C8 120.12(16) . .
C10 C9 H9 119.9 . .
C8 C9 H9 119.9 . .
C11 C10 C9 119.95(16) . .
C11 C10 H10 120.0 . .
C9 C10 H10 120.0 . .
C10 C11 C12 119.71(16) . .
C10 C11 H11 120.1 . .
C12 C11 H11 120.1 . .
C11 C12 C13 121.67(16) . .
C11 C12 H12 119.2 . .
C13 C12 H12 119.2 . .
C8 C13 C12 117.58(15) . .
C8 C13 C1 122.57(14) . .
C12 C13 C1 119.82(14) . .
C15 C14 C18 118.89(15) . .
C15 C14 C1 129.51(15) . .
C18 C14 C1 111.59(13) . .
C14 C15 C16 116.72(16) . .
C14 C15 H15 121.6 . .
C16 C15 H15 121.6 . .
C17 C16 C15 120.07(15) . .
C17 C16 H16 120.0 . .
C15 C16 H16 120.0 . .
N1 C17 C16 124.16(16) . .
N1 C17 H17 117.9 . .
C16 C17 H17 117.9 . .
N1 C18 C14 125.40(15) . .
N1 C18 C19 126.12(15) . .
C14 C18 C19 108.48(14) . .
N2 C19 C23 125.31(14) . .
N2 C19 C18 126.27(15) . .
C23 C19 C18 108.40(14) . .
N2 C20 C21 123.97(15) . .
N2 C20 H20 118.0 . .
C21 C20 H20 118.0 . .
C20 C21 C22 120.07(15) . .
C20 C21 H21 120.0 . .
C22 C21 H21 120.0 . .
C23 C22 C21 116.94(15) . .
C23 C22 H22 121.5 . .
C21 C22 H22 121.5 . .
C22 C23 C19 118.74(14) . .
C22 C23 C1 130.13(15) . .
C19 C23 C1 111.12(13) . .
C18 N1 C17 114.76(15) . .
C19 N2 C20 114.95(14) . .
C7 S1 C8 101.01(8) . .

loop_
_geom_bond_atom_site_label_1
_geom_bond_atom_site_label_2
_geom_bond_distance
_geom_bond_site_symmetry_2
C1 C14 1.529(2) .
C1 C13 1.531(2) .
C1 C23 1.537(2) .
C1 C2 1.540(2) .
C2 C7 1.395(2) .
C2 C3 1.399(2) .
C3 C4 1.388(2) .
C3 H3 0.9300 .
C4 C5 1.386(3) .
C4 H4 0.9300 .
C5 C6 1.379(3) .
C5 H5 0.9300 .
C6 C7 1.399(2) .
C6 H6 0.9300 .
C7 S1 1.7618(18) .
C8 C13 1.394(2) .
C8 C9 1.397(2) .
C8 S1 1.7654(16) .
C9 C10 1.383(2) .
C9 H9 0.9300 .
C10 C11 1.381(3) .
C10 H10 0.9300 .
C11 C12 1.387(2) .
C11 H11 0.9300 .
C12 C13 1.399(2) .
C12 H12 0.9300 .
C14 C15 1.388(2) .
C14 C18 1.393(2) .
C15 C16 1.390(2) .
C15 H15 0.9300 .
C16 C17 1.390(3) .
C16 H16 0.9300 .
C17 N1 1.344(2) .
C17 H17 0.9300 .
C18 N1 1.340(2) .
C18 C19 1.473(2) .
C19 N2 1.339(2) .
C19 C23 1.398(2) .
C20 N2 1.346(2) .
C20 C21 1.390(2) .
C20 H20 0.9300 .
C21 C22 1.392(2) .
C21 H21 0.9300 .
C22 C23 1.385(2) .
C22 H22 0.9300 .

loop_
_geom_torsion_atom_site_label_1
_geom_torsion_atom_site_label_2
_geom_torsion_atom_site_label_3
_geom_torsion_atom_site_label_4
_geom_torsion
_geom_torsion_site_symmetry_1
_geom_torsion_site_symmetry_2
_geom_torsion_site_symmetry_3
_geom_torsion_site_symmetry_4
C14 C1 C2 C7 -162.31(14) . . . .
C13 C1 C2 C7 -36.44(19) . . . .
C23 C1 C2 C7 87.52(18) . . . .
C14 C1 C2 C3 21.9(2) . . . .
C13 C1 C2 C3 147.81(14) . . . .
C23 C1 C2 C3 -88.24(17) . . . .
C7 C2 C3 C4 -1.3(2) . . . .
C1 C2 C3 C4 174.66(15) . . . .
C2 C3 C4 C5 -0.4(3) . . . .
C3 C4 C5 C6 1.7(3) . . . .
C4 C5 C6 C7 -1.3(3) . . . .
C3 C2 C7 C6 1.6(2) . . . .
C1 C2 C7 C6 -174.21(15) . . . .
C3 C2 C7 S1 -178.57(12) . . . .
C1 C2 C7 S1 5.6(2) . . . .
C5 C6 C7 C2 -0.4(3) . . . .
C5 C6 C7 S1 179.80(14) . . . .
C13 C8 C9 C10 -3.5(2) . . . .
S1 C8 C9 C10 175.09(12) . . . .
C8 C9 C10 C11 0.5(2) . . . .
C9 C10 C11 C12 2.1(2) . . . .
C10 C11 C12 C13 -1.7(2) . . . .
C9 C8 C13 C12 3.8(2) . . . .
S1 C8 C13 C12 -174.73(11) . . . .
C9 C8 C13 C1 -178.47(14) . . . .
S1 C8 C13 C1 3.0(2) . . . .
C11 C12 C13 C8 -1.2(2) . . . .
C11 C12 C13 C1 -179.02(14) . . . .
C14 C1 C13 C8 157.76(14) . . . .
C23 C1 C13 C8 -91.61(17) . . . .
C2 C1 C13 C8 31.93(19) . . . .
C14 C1 C13 C12 -24.52(19) . . . .
C23 C1 C13 C12 86.12(16) . . . .
C2 C1 C13 C12 -150.35(13) . . . .
C13 C1 C14 C15 -61.6(2) . . . .
C23 C1 C14 C15 -178.64(15) . . . .
C2 C1 C14 C15 65.2(2) . . . .
C13 C1 C14 C18 117.88(14) . . . .
C23 C1 C14 C18 0.85(16) . . . .
C2 C1 C14 C18 -115.27(14) . . . .
C18 C14 C15 C16 0.0(2) . . . .
C1 C14 C15 C16 179.43(15) . . . .
C14 C15 C16 C17 0.0(2) . . . .
C15 C16 C17 N1 -0.1(3) . . . .
C15 C14 C18 N1 0.1(2) . . . .
C1 C14 C18 N1 -179.43(15) . . . .
C15 C14 C18 C19 179.61(13) . . . .
C1 C14 C18 C19 0.05(17) . . . .
N1 C18 C19 N2 -0.1(3) . . . .
C14 C18 C19 N2 -179.58(15) . . . .
N1 C18 C19 C23 178.41(15) . . . .
C14 C18 C19 C23 -1.06(17) . . . .
N2 C20 C21 C22 1.1(3) . . . .
C20 C21 C22 C23 -0.3(2) . . . .
C21 C22 C23 C19 -0.7(2) . . . .
C21 C22 C23 C1 -179.58(14) . . . .
N2 C19 C23 C22 1.1(2) . . . .
C18 C19 C23 C22 -177.40(13) . . . .
N2 C19 C23 C1 -179.81(14) . . . .
C18 C19 C23 C1 1.66(17) . . . .
C14 C1 C23 C22 177.39(15) . . . .
C13 C1 C23 C22 59.9(2) . . . .
C2 C1 C23 C22 -65.5(2) . . . .
C14 C1 C23 C19 -1.53(15) . . . .
C13 C1 C23 C19 -119.04(14) . . . .
C2 C1 C23 C19 115.60(14) . . . .
C14 C18 N1 C17 -0.2(2) . . . .
C19 C18 N1 C17 -179.60(15) . . . .
C16 C17 N1 C18 0.2(3) . . . .
C23 C19 N2 C20 -0.4(2) . . . .
C18 C19 N2 C20 177.88(14) . . . .
C21 C20 N2 C19 -0.7(2) . . . .
C2 C7 S1 C8 24.85(15) . . . .
C6 C7 S1 C8 -155.36(13) . . . .
C13 C8 S1 C7 -29.21(14) . . . .
C9 C8 S1 C7 152.25(12) . . . .
